data_1566122
loop_
_publ_author_name
'Meghdadi, Soraia'
'Mirkhani, Valiollah'
'Mereiter, Kurt'

_publ_section_title
;
 Electrochemical synthesis and crystal structure studies of defective
 dicubane tetranuclear hydroxo and carboxamide ligand bridged
 cobalt(II)--cobalt(III) complexes with carboxamides produced from
 unprotected hydroxyaromatic carboxylic acids
;
_journal_issue 6
_journal_name_full 'Comptes Rendus Chimie'
_journal_page_first 654
_journal_page_last 661
_journal_paper_doi 10.1016/j.crci.2014.11.001
_journal_volume 18
_journal_year 2015
_chemical_formula_moiety 'C30 H24 N2 O4'
_chemical_formula_sum 'C30 H24 N2 O4'
_chemical_formula_weight 476.51
_chemical_name_common '1580 M5 Ligand L2, H4Me2hybeb'
_chemical_name_systematic
; 
1,2-bis(2-hydroxynaphthyl-3-carboxamido)-4,5-dimethylbenzene,  (H4Me2hybeb)
;
_space_group_IT_number 15
_space_group_name_Hall '-C 2yc'
_space_group_name_H-M_alt 'C 1 2/c 1'
_symmetry_cell_setting monoclinic
_symmetry_space_group_name_Hall '-C 2yc'
_symmetry_space_group_name_H-M 'C 1 2/c 1'
_atom_sites_solution_hydrogens geom
_atom_sites_solution_primary direct
_atom_sites_solution_secondary difmap
_audit_creation_method SHELXL-97
_cell_angle_alpha 90.00
_cell_angle_beta 125.968(2)
_cell_angle_gamma 90.00
_cell_formula_units_Z 8
_cell_length_a 27.3312(9)
_cell_length_b 12.3272(4)
_cell_length_c 17.8035(6)
_cell_measurement_reflns_used 9852
_cell_measurement_temperature 100(2)
_cell_measurement_theta_max 30.05
_cell_measurement_theta_min 2.67
_cell_volume 4854.7(3)
_computing_cell_refinement 'Bruker SAINT'
_computing_data_collection 'Bruker APEX2'
_computing_data_reduction 'Bruker SAINT'
_computing_molecular_graphics 'MERCURY  (Macrae et al., 2006)'
_computing_publication_material 'Bruker SHELXTL'
_computing_structure_refinement 'SHELXL-97 (Sheldrick, 2008)'
_computing_structure_solution 'SHELXS-97 (Sheldrick, 2008)'
_diffrn_ambient_temperature 100(2)
_diffrn_measured_fraction_theta_full 0.997
_diffrn_measured_fraction_theta_max 0.997
_diffrn_measurement_device_type 'Bruker Kappa APEX-II CCD'
_diffrn_measurement_method '\f and \w scans'
_diffrn_radiation_monochromator graphite
_diffrn_radiation_source 'fine-focus sealed tube'
_diffrn_radiation_type MoK\a
_diffrn_radiation_wavelength 0.71073
_diffrn_reflns_av_R_equivalents 0.0315
_diffrn_reflns_av_sigmaI/netI 0.0212
_diffrn_reflns_limit_h_max 37
_diffrn_reflns_limit_h_min -37
_diffrn_reflns_limit_k_max 17
_diffrn_reflns_limit_k_min -17
_diffrn_reflns_limit_l_max 24
_diffrn_reflns_limit_l_min -25
_diffrn_reflns_number 46455
_diffrn_reflns_theta_full 30.00
_diffrn_reflns_theta_max 30.00
_diffrn_reflns_theta_min 1.89
_exptl_absorpt_coefficient_mu 0.087
_exptl_absorpt_correction_T_max 0.97
_exptl_absorpt_correction_T_min 0.85
_exptl_absorpt_correction_type multi-scan
_exptl_absorpt_process_details 'program SADABS'
_exptl_crystal_colour colourless
_exptl_crystal_density_diffrn 1.304
_exptl_crystal_density_method 'not measured'
_exptl_crystal_description prism
_exptl_crystal_F_000 2000
_exptl_crystal_size_max 0.40
_exptl_crystal_size_mid 0.30
_exptl_crystal_size_min 0.20
_refine_diff_density_max 0.442
_refine_diff_density_min -0.264
_refine_diff_density_rms 0.050
_refine_ls_extinction_method none
_refine_ls_goodness_of_fit_ref 1.037
_refine_ls_hydrogen_treatment constr
_refine_ls_matrix_type full
_refine_ls_number_parameters 329
_refine_ls_number_reflns 7071
_refine_ls_number_restraints 0
_refine_ls_restrained_S_all 1.037
_refine_ls_R_factor_all 0.0567
_refine_ls_R_factor_gt 0.0427
_refine_ls_shift/su_max 0.001
_refine_ls_shift/su_mean 0.000
_refine_ls_structure_factor_coef Fsqd
_refine_ls_weighting_details 'calc w=1/[\s^2^(Fo^2^)+(0.0622P)^2^+3.6459P] where P=(Fo^2^+2Fc^2^)/3'
_refine_ls_weighting_scheme calc
_refine_ls_wR_factor_gt 0.1104
_refine_ls_wR_factor_ref 0.1237
_reflns_number_gt 5654
_reflns_number_total 7071
_reflns_threshold_expression >2sigma(I)
_cod_data_source_file CRC-2015-18-654.cif
_cod_data_source_block 1580
_cod_depositor_comments
;
The following automatic conversions were performed:

data item '_symmetry_cell_setting' value 'Monoclinic' was changed to
'monoclinic' in accordance with the built-in table derived from the
CIF Core dictionary named 'cif_core.dic' version 2.4.5 last updated
on 2014-11-21.

Automatic conversion script
Id: cif_fix_values 8738 2021-04-28 16:35:53Z antanas 
;
_cod_original_sg_symbol_Hall '-C 2yc '
_cod_original_sg_symbol_H-M 'C 2/c '
_cod_database_code 1566122

loop_
_symmetry_equiv_pos_as_xyz
'x, y, z'
'-x, y, -z+1/2'
'x+1/2, y+1/2, z'
'-x+1/2, y+1/2, -z+1/2'
'-x, -y, -z'
'x, -y, z-1/2'
'-x+1/2, -y+1/2, -z'
'x+1/2, -y+1/2, z-1/2'

loop_
_atom_site_label
_atom_site_type_symbol
_atom_site_fract_x
_atom_site_fract_y
_atom_site_fract_z
_atom_site_U_iso_or_equiv
_atom_site_adp_type
_atom_site_occupancy
_atom_site_symmetry_multiplicity
_atom_site_calc_flag
_atom_site_refinement_flags
_atom_site_disorder_assembly
_atom_site_disorder_group
O1 O 0.56230(4) 0.36018(7) 0.25518(6) 0.02790(19) Uani 1 1 d . . .
H1O H 0.5404 0.3054 0.2423 0.042 Uiso 1 1 calc R . .
O2 O 0.49311(4) 0.20043(6) 0.15681(5) 0.02091(16) Uani 1 1 d . . .
O3 O 0.53484(4) -0.18897(6) 0.15408(5) 0.02292(17) Uani 1 1 d . . .
O4 O 0.63709(5) -0.25650(7) 0.29237(6) 0.0358(2) Uani 1 1 d . . .
H4O H 0.6032 -0.2593 0.2406 0.054 Uiso 1 1 calc R . .
N1 N 0.47484(4) 0.15840(7) 0.01855(6) 0.01799(18) Uani 1 1 d . . .
H1N H 0.4839 0.1745 -0.0201 0.022 Uiso 1 1 calc R . .
N2 N 0.50334(4) -0.01642(7) 0.14584(6) 0.01863(18) Uani 1 1 d . . .
H2N H 0.5109 0.0447 0.1764 0.022 Uiso 1 1 calc R . .
C1 C 0.56287(5) 0.38570(9) 0.18159(7) 0.0194(2) Uani 1 1 d . . .
C2 C 0.59310(5) 0.47832(9) 0.18755(7) 0.0212(2) Uani 1 1 d . . .
H2 H 0.6115 0.5225 0.2414 0.025 Uiso 1 1 calc R . .
C3 C 0.59731(5) 0.50867(8) 0.11537(7) 0.0191(2) Uani 1 1 d . . .
C4 C 0.56928(5) 0.44274(8) 0.03454(7) 0.0189(2) Uani 1 1 d . . .
C5 C 0.53757(5) 0.34956(8) 0.02917(7) 0.0188(2) Uani 1 1 d . . .
H5 H 0.5181 0.3061 -0.0252 0.023 Uiso 1 1 calc R . .
C6 C 0.53374(5) 0.31924(8) 0.10017(7) 0.01706(19) Uani 1 1 d . . .
C7 C 0.49909(5) 0.22235(8) 0.09369(7) 0.01733(19) Uani 1 1 d . . .
C8 C 0.43602(5) 0.06719(9) -0.00540(7) 0.0180(2) Uani 1 1 d . . .
C9 C 0.38330(5) 0.06362(9) -0.09587(8) 0.0218(2) Uani 1 1 d . . .
H9 H 0.3734 0.1239 -0.1357 0.026 Uiso 1 1 calc R . .
C10 C 0.34475(5) -0.02548(10) -0.12950(8) 0.0248(2) Uani 1 1 d . . .
C11 C 0.28846(6) -0.02540(13) -0.22781(9) 0.0376(3) Uani 1 1 d . . .
H11A H 0.2877 0.0400 -0.2597 0.056 Uiso 1 1 calc R . .
H11B H 0.2528 -0.0264 -0.2274 0.056 Uiso 1 1 calc R . .
H11C H 0.2882 -0.0898 -0.2603 0.056 Uiso 1 1 calc R . .
C12 C 0.31836(6) -0.21170(11) -0.10234(9) 0.0321(3) Uani 1 1 d . . .
H12A H 0.3337 -0.2619 -0.0503 0.048 Uiso 1 1 calc R . .
H12B H 0.3178 -0.2480 -0.1518 0.048 Uiso 1 1 calc R . .
H12C H 0.2773 -0.1891 -0.1261 0.048 Uiso 1 1 calc R . .
C13 C 0.35884(5) -0.11341(10) -0.06967(8) 0.0232(2) Uani 1 1 d . . .
C14 C 0.41073(5) -0.10898(9) 0.02104(8) 0.0208(2) Uani 1 1 d . . .
H14 H 0.4196 -0.1676 0.0619 0.025 Uiso 1 1 calc R . .
C15 C 0.45008(5) -0.02054(8) 0.05367(7) 0.0175(2) Uani 1 1 d . . .
C16 C 0.54328(5) -0.09739(8) 0.19079(7) 0.0180(2) Uani 1 1 d . . .
C17 C 0.59926(5) -0.07460(9) 0.28451(7) 0.0185(2) Uani 1 1 d . . .
C18 C 0.61013(5) 0.02437(9) 0.32827(7) 0.0191(2) Uani 1 1 d . . .
H18 H 0.5799 0.0790 0.2987 0.023 Uiso 1 1 calc R . .
C19 C 0.66453(5) 0.04689(9) 0.41516(8) 0.0204(2) Uani 1 1 d . . .
C20 C 0.71037(5) -0.03443(10) 0.45835(8) 0.0233(2) Uani 1 1 d . . .
C21 C 0.69915(6) -0.13492(10) 0.41369(8) 0.0267(2) Uani 1 1 d . . .
H21 H 0.7297 -0.1892 0.4419 0.032 Uiso 1 1 calc R . .
C22 C 0.64505(6) -0.15651(9) 0.33008(8) 0.0239(2) Uani 1 1 d . . .
C23 C 0.62832(5) 0.60384(9) 0.11981(8) 0.0234(2) Uani 1 1 d . . .
H23 H 0.6475 0.6488 0.1733 0.028 Uiso 1 1 calc R . .
C24 C 0.63070(5) 0.63097(10) 0.04777(9) 0.0271(2) Uani 1 1 d . . .
H24 H 0.6512 0.6953 0.0516 0.032 Uiso 1 1 calc R . .
C25 C 0.60332(5) 0.56533(10) -0.03248(9) 0.0270(2) Uani 1 1 d . . .
H25 H 0.6059 0.5851 -0.0817 0.032 Uiso 1 1 calc R . .
C26 C 0.57307(5) 0.47308(10) -0.03890(8) 0.0236(2) Uani 1 1 d . . .
H26 H 0.5545 0.4291 -0.0929 0.028 Uiso 1 1 calc R . .
C27 C 0.67474(5) 0.14751(10) 0.46052(9) 0.0267(2) Uani 1 1 d . . .
H27 H 0.6442 0.2017 0.4324 0.032 Uiso 1 1 calc R . .
C28 C 0.72834(6) 0.16697(11) 0.54459(9) 0.0319(3) Uani 1 1 d . . .
H28 H 0.7349 0.2346 0.5747 0.038 Uiso 1 1 calc R . .
C29 C 0.77400(6) 0.08715(12) 0.58689(9) 0.0331(3) Uani 1 1 d . . .
H29 H 0.8112 0.1019 0.6451 0.040 Uiso 1 1 calc R . .
C30 C 0.76557(5) -0.01097(11) 0.54543(9) 0.0303(3) Uani 1 1 d . . .
H30 H 0.7968 -0.0639 0.5750 0.036 Uiso 1 1 calc R . .

loop_
_atom_site_aniso_label
_atom_site_aniso_U_11
_atom_site_aniso_U_22
_atom_site_aniso_U_33
_atom_site_aniso_U_23
_atom_site_aniso_U_13
_atom_site_aniso_U_12
O1 0.0362(5) 0.0305(4) 0.0203(4) -0.0056(3) 0.0185(4) -0.0111(4)
O2 0.0259(4) 0.0200(4) 0.0211(4) -0.0002(3) 0.0162(3) -0.0010(3)
O3 0.0285(4) 0.0174(4) 0.0197(4) -0.0007(3) 0.0124(3) 0.0007(3)
O4 0.0388(5) 0.0217(4) 0.0266(5) -0.0019(3) 0.0078(4) 0.0099(4)
N1 0.0186(4) 0.0186(4) 0.0170(4) -0.0005(3) 0.0106(4) -0.0027(3)
N2 0.0185(4) 0.0177(4) 0.0169(4) -0.0009(3) 0.0088(4) -0.0009(3)
C1 0.0197(5) 0.0209(5) 0.0162(5) -0.0006(4) 0.0097(4) -0.0006(4)
C2 0.0212(5) 0.0204(5) 0.0176(5) -0.0021(4) 0.0089(4) -0.0017(4)
C3 0.0150(4) 0.0177(5) 0.0201(5) 0.0022(4) 0.0077(4) 0.0012(4)
C4 0.0182(5) 0.0181(5) 0.0197(5) 0.0026(4) 0.0107(4) 0.0017(4)
C5 0.0201(5) 0.0184(5) 0.0173(5) -0.0001(4) 0.0106(4) -0.0002(4)
C6 0.0169(4) 0.0166(4) 0.0164(5) 0.0001(3) 0.0091(4) 0.0000(3)
C7 0.0160(4) 0.0171(4) 0.0174(5) 0.0008(4) 0.0089(4) 0.0013(3)
C8 0.0163(4) 0.0193(5) 0.0184(5) -0.0021(4) 0.0102(4) -0.0022(4)
C9 0.0188(5) 0.0245(5) 0.0189(5) 0.0010(4) 0.0093(4) -0.0008(4)
C10 0.0190(5) 0.0312(6) 0.0210(5) -0.0037(4) 0.0099(4) -0.0051(4)
C11 0.0261(6) 0.0466(8) 0.0235(6) -0.0016(6) 0.0054(5) -0.0115(6)
C12 0.0277(6) 0.0316(6) 0.0331(7) -0.0079(5) 0.0157(5) -0.0128(5)
C13 0.0195(5) 0.0262(5) 0.0247(5) -0.0055(4) 0.0133(5) -0.0062(4)
C14 0.0207(5) 0.0210(5) 0.0234(5) -0.0018(4) 0.0145(5) -0.0030(4)
C15 0.0161(4) 0.0197(5) 0.0168(5) -0.0017(4) 0.0097(4) -0.0005(4)
C16 0.0207(5) 0.0186(5) 0.0169(5) 0.0011(4) 0.0122(4) -0.0004(4)
C17 0.0197(5) 0.0192(5) 0.0165(5) 0.0022(4) 0.0106(4) 0.0017(4)
C18 0.0171(5) 0.0200(5) 0.0189(5) 0.0012(4) 0.0099(4) 0.0023(4)
C19 0.0170(5) 0.0238(5) 0.0196(5) -0.0005(4) 0.0103(4) 0.0009(4)
C20 0.0192(5) 0.0275(5) 0.0207(5) 0.0021(4) 0.0103(4) 0.0036(4)
C21 0.0254(6) 0.0257(5) 0.0231(5) 0.0044(4) 0.0109(5) 0.0091(4)
C22 0.0283(6) 0.0197(5) 0.0212(5) 0.0023(4) 0.0132(5) 0.0059(4)
C23 0.0186(5) 0.0198(5) 0.0245(5) 0.0017(4) 0.0086(4) -0.0012(4)
C24 0.0217(5) 0.0240(5) 0.0315(6) 0.0065(5) 0.0134(5) -0.0022(4)
C25 0.0262(6) 0.0280(6) 0.0292(6) 0.0079(5) 0.0176(5) 0.0010(4)
C26 0.0254(5) 0.0248(5) 0.0224(5) 0.0028(4) 0.0150(5) 0.0013(4)
C27 0.0197(5) 0.0273(6) 0.0276(6) -0.0051(4) 0.0108(5) 0.0016(4)
C28 0.0218(6) 0.0348(6) 0.0305(6) -0.0106(5) 0.0104(5) -0.0012(5)
C29 0.0186(5) 0.0412(7) 0.0266(6) -0.0058(5) 0.0061(5) 0.0000(5)
C30 0.0193(5) 0.0360(7) 0.0255(6) 0.0010(5) 0.0076(5) 0.0059(5)

loop_
_atom_type_symbol
_atom_type_description
_atom_type_scat_dispersion_real
_atom_type_scat_dispersion_imag
_atom_type_scat_source
C C 0.0033 0.0016 'International Tables Vol C Tables 4.2.6.8 and 6.1.1.4'
H H 0.0000 0.0000 'International Tables Vol C Tables 4.2.6.8 and 6.1.1.4'
N N 0.0061 0.0033 'International Tables Vol C Tables 4.2.6.8 and 6.1.1.4'
O O 0.0106 0.0060 'International Tables Vol C Tables 4.2.6.8 and 6.1.1.4'

loop_
_geom_angle_atom_site_label_1
_geom_angle_atom_site_label_2
_geom_angle_atom_site_label_3
_geom_angle
_geom_angle_site_symmetry_1
_geom_angle_site_symmetry_3
C1 O1 H1O 109.5 . .
C22 O4 H4O 109.5 . .
C7 N1 C8 127.16(9) . .
C7 N1 H1N 116.4 . .
C8 N1 H1N 116.4 . .
C16 N2 C15 125.89(9) . .
C16 N2 H2N 117.1 . .
C15 N2 H2N 117.1 . .
O1 C1 C2 117.71(10) . .
O1 C1 C6 122.02(9) . .
C2 C1 C6 120.28(10) . .
C1 C2 C3 121.18(10) . .
C1 C2 H2 119.4 . .
C3 C2 H2 119.4 . .
C2 C3 C23 122.31(10) . .
C2 C3 C4 119.21(10) . .
C23 C3 C4 118.47(10) . .
C5 C4 C26 121.80(10) . .
C5 C4 C3 118.62(10) . .
C26 C4 C3 119.58(10) . .
C6 C5 C4 122.26(10) . .
C6 C5 H5 118.9 . .
C4 C5 H5 118.9 . .
C5 C6 C1 118.44(9) . .
C5 C6 C7 122.30(9) . .
C1 C6 C7 119.23(9) . .
O2 C7 N1 121.10(9) . .
O2 C7 C6 121.02(9) . .
N1 C7 C6 117.88(9) . .
C9 C8 C15 119.08(10) . .
C9 C8 N1 116.87(9) . .
C15 C8 N1 123.88(9) . .
C10 C9 C8 121.98(10) . .
C10 C9 H9 119.0 . .
C8 C9 H9 119.0 . .
C9 C10 C13 118.79(10) . .
C9 C10 C11 119.90(11) . .
C13 C10 C11 121.30(11) . .
C10 C11 H11A 109.5 . .
C10 C11 H11B 109.5 . .
H11A C11 H11B 109.5 . .
C10 C11 H11C 109.5 . .
H11A C11 H11C 109.5 . .
H11B C11 H11C 109.5 . .
C13 C12 H12A 109.5 . .
C13 C12 H12B 109.5 . .
H12A C12 H12B 109.5 . .
C13 C12 H12C 109.5 . .
H12A C12 H12C 109.5 . .
H12B C12 H12C 109.5 . .
C14 C13 C10 119.25(10) . .
C14 C13 C12 119.76(11) . .
C10 C13 C12 120.98(11) . .
C13 C14 C15 121.67(10) . .
C13 C14 H14 119.2 . .
C15 C14 H14 119.2 . .
C8 C15 C14 119.19(10) . .
C8 C15 N2 119.06(9) . .
C14 C15 N2 121.74(9) . .
O3 C16 N2 121.44(10) . .
O3 C16 C17 120.52(10) . .
N2 C16 C17 118.01(9) . .
C18 C17 C22 118.41(10) . .
C18 C17 C16 122.59(9) . .
C22 C17 C16 118.95(9) . .
C17 C18 C19 122.16(10) . .
C17 C18 H18 118.9 . .
C19 C18 H18 118.9 . .
C18 C19 C27 121.81(10) . .
C18 C19 C20 118.73(10) . .
C27 C19 C20 119.46(10) . .
C21 C20 C30 122.43(11) . .
C21 C20 C19 118.93(10) . .
C30 C20 C19 118.63(11) . .
C22 C21 C20 121.49(11) . .
C22 C21 H21 119.3 . .
C20 C21 H21 119.3 . .
O4 C22 C21 117.99(10) . .
O4 C22 C17 121.78(10) . .
C21 C22 C17 120.23(10) . .
C24 C23 C3 120.42(11) . .
C24 C23 H23 119.8 . .
C3 C23 H23 119.8 . .
C23 C24 C25 121.37(11) . .
C23 C24 H24 119.3 . .
C25 C24 H24 119.3 . .
C26 C25 C24 119.62(11) . .
C26 C25 H25 120.2 . .
C24 C25 H25 120.2 . .
C25 C26 C4 120.53(11) . .
C25 C26 H26 119.7 . .
C4 C26 H26 119.7 . .
C28 C27 C19 120.25(11) . .
C28 C27 H27 119.9 . .
C19 C27 H27 119.9 . .
C27 C28 C29 120.36(12) . .
C27 C28 H28 119.8 . .
C29 C28 H28 119.8 . .
C30 C29 C28 120.96(12) . .
C30 C29 H29 119.5 . .
C28 C29 H29 119.5 . .
C29 C30 C20 120.32(11) . .
C29 C30 H30 119.8 . .
C20 C30 H30 119.8 . .

loop_
_geom_bond_atom_site_label_1
_geom_bond_atom_site_label_2
_geom_bond_distance
_geom_bond_site_symmetry_2
O1 C1 1.3563(13) .
O1 H1O 0.8400 .
O2 C7 1.2563(13) .
O3 C16 1.2561(13) .
O4 C22 1.3586(14) .
O4 H4O 0.8400 .
N1 C7 1.3449(13) .
N1 C8 1.4284(13) .
N1 H1N 0.8800 .
N2 C16 1.3423(14) .
N2 C15 1.4172(13) .
N2 H2N 0.8800 .
C1 C2 1.3764(15) .
C1 C6 1.4322(14) .
C2 C3 1.4064(15) .
C2 H2 0.9500 .
C3 C23 1.4221(15) .
C3 C4 1.4225(15) .
C4 C5 1.4080(15) .
C4 C26 1.4209(15) .
C5 C6 1.3797(14) .
C5 H5 0.9500 .
C6 C7 1.4861(14) .
C8 C9 1.3951(15) .
C8 C15 1.3959(15) .
C9 C10 1.3907(16) .
C9 H9 0.9500 .
C10 C13 1.4057(17) .
C10 C11 1.5057(17) .
C11 H11A 0.9800 .
C11 H11B 0.9800 .
C11 H11C 0.9800 .
C12 C13 1.5081(16) .
C12 H12A 0.9800 .
C12 H12B 0.9800 .
C12 H12C 0.9800 .
C13 C14 1.3900(16) .
C14 C15 1.3960(14) .
C14 H14 0.9500 .
C16 C17 1.4849(15) .
C17 C18 1.3827(15) .
C17 C22 1.4323(15) .
C18 C19 1.4068(15) .
C18 H18 0.9500 .
C19 C27 1.4156(16) .
C19 C20 1.4262(15) .
C20 C21 1.4052(17) .
C20 C30 1.4198(16) .
C21 C22 1.3738(17) .
C21 H21 0.9500 .
C23 C24 1.3636(17) .
C23 H23 0.9500 .
C24 C25 1.4142(18) .
C24 H24 0.9500 .
C25 C26 1.3707(16) .
C25 H25 0.9500 .
C26 H26 0.9500 .
C27 C28 1.3668(17) .
C27 H27 0.9500 .
C28 C29 1.4102(18) .
C28 H28 0.9500 .
C29 C30 1.3642(19) .
C29 H29 0.9500 .
C30 H30 0.9500 .

loop_
_geom_hbond_atom_site_label_D
_geom_hbond_atom_site_label_H
_geom_hbond_atom_site_label_A
_geom_hbond_distance_DH
_geom_hbond_distance_HA
_geom_hbond_distance_DA
_geom_hbond_angle_DHA
_geom_hbond_site_symmetry_A
O1 H1O O2 0.84 1.83 2.5751(11) 146.9 .
O4 H4O O3 0.84 1.80 2.5461(12) 147.2 .
N1 H1N O3 0.88 2.13 2.9499(12) 154.2 5_655
N2 H2N O2 0.88 1.96 2.7067(12) 141.7 .

loop_
_geom_torsion_atom_site_label_1
_geom_torsion_atom_site_label_2
_geom_torsion_atom_site_label_3
_geom_torsion_atom_site_label_4
_geom_torsion
_geom_torsion_site_symmetry_1
_geom_torsion_site_symmetry_2
_geom_torsion_site_symmetry_3
_geom_torsion_site_symmetry_4
O1 C1 C2 C3 178.10(10) . . . .
C6 C1 C2 C3 -1.40(16) . . . .
C1 C2 C3 C23 -179.93(10) . . . .
C1 C2 C3 C4 0.57(16) . . . .
C2 C3 C4 C5 0.71(15) . . . .
C23 C3 C4 C5 -178.81(10) . . . .
C2 C3 C4 C26 179.70(10) . . . .
C23 C3 C4 C26 0.18(15) . . . .
C26 C4 C5 C6 179.84(10) . . . .
C3 C4 C5 C6 -1.19(16) . . . .
C4 C5 C6 C1 0.39(16) . . . .
C4 C5 C6 C7 178.54(10) . . . .
O1 C1 C6 C5 -178.56(10) . . . .
C2 C1 C6 C5 0.91(16) . . . .
O1 C1 C6 C7 3.23(16) . . . .
C2 C1 C6 C7 -177.29(10) . . . .
C8 N1 C7 O2 6.17(16) . . . .
C8 N1 C7 C6 -174.44(9) . . . .
C5 C6 C7 O2 -175.41(10) . . . .
C1 C6 C7 O2 2.73(15) . . . .
C5 C6 C7 N1 5.21(15) . . . .
C1 C6 C7 N1 -176.66(9) . . . .
C7 N1 C8 C9 130.87(11) . . . .
C7 N1 C8 C15 -54.01(16) . . . .
C15 C8 C9 C10 -1.03(16) . . . .
N1 C8 C9 C10 174.33(10) . . . .
C8 C9 C10 C13 1.41(17) . . . .
C8 C9 C10 C11 -179.84(12) . . . .
C9 C10 C13 C14 -0.08(17) . . . .
C11 C10 C13 C14 -178.81(12) . . . .
C9 C10 C13 C12 179.55(11) . . . .
C11 C10 C13 C12 0.81(18) . . . .
C10 C13 C14 C15 -1.64(17) . . . .
C12 C13 C14 C15 178.74(11) . . . .
C9 C8 C15 C14 -0.68(15) . . . .
N1 C8 C15 C14 -175.69(10) . . . .
C9 C8 C15 N2 -179.39(9) . . . .
N1 C8 C15 N2 5.60(15) . . . .
C13 C14 C15 C8 2.02(16) . . . .
C13 C14 C15 N2 -179.30(10) . . . .
C16 N2 C15 C8 -135.83(11) . . . .
C16 N2 C15 C14 45.49(15) . . . .
C15 N2 C16 O3 -3.05(17) . . . .
C15 N2 C16 C17 174.78(9) . . . .
O3 C16 C17 C18 -179.02(10) . . . .
N2 C16 C17 C18 3.13(15) . . . .
O3 C16 C17 C22 3.65(15) . . . .
N2 C16 C17 C22 -174.20(10) . . . .
C22 C17 C18 C19 0.42(16) . . . .
C16 C17 C18 C19 -176.92(10) . . . .
C17 C18 C19 C27 -178.47(11) . . . .
C17 C18 C19 C20 1.38(16) . . . .
C18 C19 C20 C21 -1.37(17) . . . .
C27 C19 C20 C21 178.49(11) . . . .
C18 C19 C20 C30 179.12(11) . . . .
C27 C19 C20 C30 -1.02(17) . . . .
C30 C20 C21 C22 179.01(12) . . . .
C19 C20 C21 C22 -0.48(18) . . . .
C20 C21 C22 O4 -178.44(12) . . . .
C20 C21 C22 C17 2.33(19) . . . .
C18 C17 C22 O4 178.51(11) . . . .
C16 C17 C22 O4 -4.05(17) . . . .
C18 C17 C22 C21 -2.29(17) . . . .
C16 C17 C22 C21 175.16(11) . . . .
C2 C3 C23 C24 -179.22(11) . . . .
C4 C3 C23 C24 0.28(16) . . . .
C3 C23 C24 C25 -0.77(18) . . . .
C23 C24 C25 C26 0.78(18) . . . .
C24 C25 C26 C4 -0.30(18) . . . .
C5 C4 C26 C25 178.79(11) . . . .
C3 C4 C26 C25 -0.17(16) . . . .
C18 C19 C27 C28 -179.48(12) . . . .
C20 C19 C27 C28 0.67(18) . . . .
C19 C27 C28 C29 0.1(2) . . . .
C27 C28 C29 C30 -0.5(2) . . . .
C28 C29 C30 C20 0.1(2) . . . .
C21 C20 C30 C29 -178.86(13) . . . .
C19 C20 C30 C29 0.63(19) . . . .
